data_4088943
loop_
_publ_author_name
'Robbins, Leanna K.'
'Lilly, Cassandra P.'
'Sommer, Roger D.'
'Ison, Elon A.'

_publ_section_title
;
 Effect of the Ancillary Ligand on the Mechanism for CO Migratory
 Insertion in High-Valent Oxorhenium Complexes
;
_journal_issue 20
_journal_name_full Organometallics
_journal_page_first 3530
_journal_paper_doi 10.1021/acs.organomet.6b00570
_journal_volume 35
_journal_year 2016
_chemical_formula_moiety 'C12 H16 O4 Re2 S6'
_chemical_formula_sum 'C12 H16 O4 Re2 S6'
_chemical_formula_weight 789.01
_chemical_name_common 'LKR 879'
_space_group_crystal_system monoclinic
_space_group_IT_number 14
_space_group_name_Hall '-P 2ybc'
_space_group_name_H-M_alt 'P 1 21/c 1'
_atom_sites_solution_hydrogens geom
_cell_angle_alpha 90
_cell_angle_beta 106.025(2)
_cell_angle_gamma 90
_cell_formula_units_Z 4
_cell_length_a 11.6120(5)
_cell_length_b 8.9891(4)
_cell_length_c 19.1466(9)
_cell_measurement_reflns_used 321
_cell_measurement_temperature 100.(2)
_cell_measurement_theta_max 31.2315
_cell_measurement_theta_min 2.5201
_cell_volume 1920.89(15)
_computing_cell_refinement 'APEX2 v2014.5-0 (Bruker AXS)'
_computing_data_collection 'Bruker Instrument Service v2013.12.0.0'
_computing_data_reduction 'SAINT V8.34A (Bruker AXS Inc., 2013)'
_computing_structure_refinement 'SHELXL-2013 (Sheldrick, 2013)'
_diffrn_ambient_temperature 100.(2)
_diffrn_detector_area_resol_mean 8.3333
_diffrn_measured_fraction_theta_full 0.999
_diffrn_measured_fraction_theta_max 0.999
_diffrn_measurement_device_type 'Bruker-Nonius X8 Kappa APEX II'
_diffrn_measurement_method 'phi and omega scans'
_diffrn_radiation_monochromator graphite
_diffrn_radiation_type MoK\a
_diffrn_radiation_wavelength 0.71073
_diffrn_reflns_av_R_equivalents 0.0419
_diffrn_reflns_av_unetI/netI 0.0279
_diffrn_reflns_limit_h_max 17
_diffrn_reflns_limit_h_min -19
_diffrn_reflns_limit_k_max 15
_diffrn_reflns_limit_k_min -15
_diffrn_reflns_limit_l_max 30
_diffrn_reflns_limit_l_min -31
_diffrn_reflns_number 68912
_diffrn_reflns_theta_full 36.41
_diffrn_reflns_theta_max 36.41
_diffrn_reflns_theta_min 2.21
_diffrn_source 'fine-focus sealed tube'
_exptl_absorpt_coefficient_mu 13.258
_exptl_absorpt_correction_T_max 0.61
_exptl_absorpt_correction_T_min 0.17
_exptl_absorpt_correction_type numerical
_exptl_absorpt_process_details 'SADABS V2014/2 (Bruker AXS Inc.)'
_exptl_crystal_colour brown
_exptl_crystal_density_diffrn 2.728
_exptl_crystal_density_method 'not measured'
_exptl_crystal_description plate
_exptl_crystal_F_000 1464
_exptl_crystal_size_max 0.246
_exptl_crystal_size_mid 0.143
_exptl_crystal_size_min 0.041
_refine_diff_density_max 2.556
_refine_diff_density_min -1.041
_refine_ls_extinction_method none
_refine_ls_goodness_of_fit_ref 1.046
_refine_ls_hydrogen_treatment constr
_refine_ls_matrix_type full
_refine_ls_number_parameters 217
_refine_ls_number_reflns 9359
_refine_ls_number_restraints 0
_refine_ls_restrained_S_all 1.046
_refine_ls_R_factor_all 0.0328
_refine_ls_R_factor_gt 0.0230
_refine_ls_shift/su_max 0.002
_refine_ls_shift/su_mean 0.000
_refine_ls_structure_factor_coef Fsqd
_refine_ls_weighting_details
;
w=1/[\s^2^(Fo^2^)+(0.0205P)^2^+0.9555P]
where P=(Fo^2^+2Fc^2^)/3
;
_refine_ls_weighting_scheme calc
_refine_ls_wR_factor_gt 0.0447
_refine_ls_wR_factor_ref 0.0472
_reflns_number_gt 7930
_reflns_number_total 9359
_reflns_threshold_expression 'I > 2\s(I)'
_cod_data_source_file om6b00570_si_003.cif
_cod_data_source_block I
_cod_database_code 4088943

loop_
_space_group_symop_operation_xyz
'x, y, z'
'-x, y+1/2, -z+1/2'
'-x, -y, -z'
'x, -y-1/2, z-1/2'

loop_
_atom_site_type_symbol
_atom_site_label
_atom_site_fract_x
_atom_site_fract_y
_atom_site_fract_z
_atom_site_U_iso_or_equiv
_atom_site_adp_type
_atom_site_calc_flag
_atom_site_refinement_flags_adp
_atom_site_refinement_flags_posn
_atom_site_occupancy
Re Re1 0.40157(2) 0.20622(2) 0.07629(2) 0.01129(2) Uani d . . 1
Re Re2 0.14219(2) 0.25216(2) 0.16299(2) 0.00999(2) Uani d . . 1
S S1 0.18632(5) 0.27260(6) 0.04122(3) 0.01118(10) Uani d . . 1
S S2 0.43046(6) 0.47597(7) 0.07798(4) 0.01498(11) Uani d . . 1
S S3 0.36795(5) 0.24367(6) 0.19691(3) 0.01248(10) Uani d . . 1
S S4 0.15889(6) 0.23001(7) 0.28316(4) 0.01750(12) Uani d . . 1
S S5 0.16060(5) -0.02108(6) 0.16232(3) 0.01151(10) Uani d . . 1
S S6 -0.05458(5) 0.22031(6) 0.10279(4) 0.01415(11) Uani d . . 1
O O1 0.34451(19) -0.1282(2) 0.06762(13) 0.0278(5) Uani d . . 1
O O2 0.40416(19) 0.1928(2) -0.08441(12) 0.0261(4) Uani d . . 1
O O3 0.67263(18) 0.1498(3) 0.13533(13) 0.0308(5) Uani d . . 1
O O4 0.09870(19) 0.5839(2) 0.17452(12) 0.0248(4) Uani d . . 1
C C1 0.3675(2) -0.0030(3) 0.07271(16) 0.0180(5) Uani d . . 1
C C2 0.4055(2) 0.1968(3) -0.02411(15) 0.0179(5) Uani d . . 1
C C3 0.5708(2) 0.1691(3) 0.11261(15) 0.0189(5) Uani d . . 1
C C4 0.1814(2) 0.4691(3) 0.01352(14) 0.0156(4) Uani d . . 1
H H4A 0.1203 0.4802 -0.0338 0.019 Uiso calc U R 1
H H4B 0.1551 0.5296 0.0495 0.019 Uiso calc U R 1
C C5 0.2987(2) 0.5313(3) 0.00650(14) 0.0174(5) Uani d . . 1
H H5A 0.2936 0.6412 0.0059 0.021 Uiso calc U R 1
H H5B 0.3094 0.4993 -0.0408 0.021 Uiso calc U R 1
C C6 0.3960(2) 0.5430(3) 0.16014(14) 0.0176(5) Uani d . . 1
H H6A 0.4403 0.6366 0.1763 0.021 Uiso calc U R 1
H H6B 0.3093 0.565 0.1489 0.021 Uiso calc U R 1
C C7 0.4295(2) 0.4293(3) 0.22140(14) 0.0178(5) Uani d . . 1
H H7A 0.4015 0.4661 0.2626 0.021 Uiso calc U R 1
H H7B 0.5179 0.4217 0.2383 0.021 Uiso calc U R 1
C C8 0.1177(2) 0.4582(3) 0.16926(14) 0.0158(4) Uani d . . 1
C C9 0.2021(2) 0.0375(3) 0.30701(14) 0.0185(5) Uani d . . 1
H H9A 0.2893 0.0264 0.3138 0.022 Uiso calc U R 1
H H9B 0.1854 0.0128 0.3537 0.022 Uiso calc U R 1
C C10 0.1357(2) -0.0701(3) 0.24934(13) 0.0173(5) Uani d . . 1
H H10A 0.049 -0.0665 0.2454 0.021 Uiso calc U R 1
H H10B 0.1645 -0.1726 0.2629 0.021 Uiso calc U R 1
C C11 0.0199(2) -0.0769(3) 0.09910(14) 0.0159(4) Uani d . . 1
H H11A 0.0286 -0.0741 0.0491 0.019 Uiso calc U R 1
H H11B 0.0022 -0.1808 0.1097 0.019 Uiso calc U R 1
C C12 -0.0846(2) 0.0205(3) 0.10240(15) 0.0168(5) Uani d . . 1
H H12A -0.1083 -0.0048 0.1468 0.02 Uiso calc U R 1
H H12B -0.1534 -0.0026 0.0601 0.02 Uiso calc U R 1

loop_
_atom_site_aniso_label
_atom_site_aniso_U_11
_atom_site_aniso_U_22
_atom_site_aniso_U_33
_atom_site_aniso_U_12
_atom_site_aniso_U_13
_atom_site_aniso_U_23
Re1 0.00943(4) 0.00856(4) 0.01592(4) 0.00006(3) 0.00356(3) -0.00054(3)
Re2 0.01110(4) 0.00665(4) 0.01230(4) 0.00051(3) 0.00336(3) -0.00030(3)
S1 0.0105(2) 0.0104(2) 0.0118(2) -0.00086(17) 0.00167(19) -0.00053(18)
S2 0.0138(3) 0.0116(2) 0.0183(3) -0.0036(2) 0.0025(2) 0.0009(2)
S3 0.0115(2) 0.0107(2) 0.0133(3) 0.00033(18) 0.00009(19) 0.00083(19)
S4 0.0217(3) 0.0177(3) 0.0139(3) 0.0008(2) 0.0062(2) -0.0034(2)
S5 0.0126(2) 0.0086(2) 0.0132(3) 0.00116(18) 0.0034(2) 0.00147(18)
S6 0.0113(3) 0.0106(2) 0.0201(3) 0.00146(19) 0.0036(2) 0.0030(2)
O1 0.0297(11) 0.0119(8) 0.0470(14) -0.0020(8) 0.0189(10) -0.0055(9)
O2 0.0252(11) 0.0322(11) 0.0228(11) 0.0034(8) 0.0096(9) -0.0034(9)
O3 0.0128(9) 0.0309(11) 0.0471(14) 0.0028(8) 0.0057(9) 0.0035(10)
O4 0.0316(11) 0.0101(8) 0.0368(12) 0.0031(7) 0.0163(10) -0.0017(8)
C1 0.0151(11) 0.0154(11) 0.0254(13) 0.0019(8) 0.0086(10) -0.0013(9)
C2 0.0145(11) 0.0160(11) 0.0238(13) 0.0011(9) 0.0061(9) -0.0034(9)
C3 0.0168(12) 0.0149(10) 0.0259(13) -0.0009(9) 0.0071(10) 0.0002(10)
C4 0.0180(11) 0.0125(10) 0.0153(11) 0.0027(8) 0.0030(9) 0.0048(8)
C5 0.0199(12) 0.0138(10) 0.0160(12) -0.0018(9) 0.0007(9) 0.0029(9)
C6 0.0215(12) 0.0115(10) 0.0168(12) -0.0024(9) 0.0003(9) -0.0023(9)
C7 0.0194(12) 0.0151(11) 0.0155(12) -0.0046(9) -0.0007(9) -0.0028(9)
C8 0.0154(11) 0.0129(10) 0.0208(12) 0.0003(8) 0.0079(9) -0.0024(9)
C9 0.0221(13) 0.0204(12) 0.0117(11) 0.0008(9) 0.0024(9) 0.0023(9)
C10 0.0212(12) 0.0162(11) 0.0137(11) -0.0007(9) 0.0036(9) 0.0053(9)
C11 0.0195(12) 0.0101(9) 0.0156(11) -0.0013(8) 0.0009(9) -0.0015(8)
C12 0.0141(11) 0.0116(10) 0.0226(13) -0.0025(8) 0.0016(9) 0.0018(9)

loop_
_atom_type_symbol
_atom_type_description
_atom_type_scat_dispersion_real
_atom_type_scat_dispersion_imag
_atom_type_scat_source
C C 0.0033 0.0016 'International Tables Vol C Tables 4.2.6.8 and 6.1.1.4'
H H 0.0000 0.0000 'International Tables Vol C Tables 4.2.6.8 and 6.1.1.4'
O O 0.0106 0.0060 'International Tables Vol C Tables 4.2.6.8 and 6.1.1.4'
Re Re -1.0185 7.2310 'International Tables Vol C Tables 4.2.6.8 and 6.1.1.4'
S S 0.1246 0.1234 'International Tables Vol C Tables 4.2.6.8 and 6.1.1.4'

loop_
_geom_angle_atom_site_label_1
_geom_angle_atom_site_label_2
_geom_angle_atom_site_label_3
_geom_angle
C1 Re1 C3 91.31(11)
C1 Re1 C2 89.01(11)
C3 Re1 C2 92.86(11)
C1 Re1 S2 176.14(8)
C3 Re1 S2 92.55(8)
C2 Re1 S2 90.90(8)
C1 Re1 S3 94.75(8)
C3 Re1 S3 95.45(8)
C2 Re1 S3 170.79(8)
S2 Re1 S3 84.78(2)
C1 Re1 S1 92.51(8)
C3 Re1 S1 173.65(8)
C2 Re1 S1 92.28(8)
S2 Re1 S1 83.64(2)
S3 Re1 S1 79.18(2)
C8 Re2 S4 89.65(8)
C8 Re2 S6 90.45(8)
S4 Re2 S6 107.22(2)
C8 Re2 S5 174.33(8)
S4 Re2 S5 86.24(2)
S6 Re2 S5 87.04(2)
C8 Re2 S3 100.24(8)
S4 Re2 S3 86.81(2)
S6 Re2 S3 162.50(2)
S5 Re2 S3 83.440(19)
C8 Re2 S1 93.43(8)
S4 Re2 S1 164.02(2)
S6 Re2 S1 88.44(2)
S5 Re2 S1 91.584(18)
S3 Re2 S1 77.22(2)
C4 S1 Re1 104.95(8)
C4 S1 Re2 109.72(8)
Re1 S1 Re2 100.30(2)
C5 S2 C6 102.65(12)
C5 S2 Re1 100.21(8)
C6 S2 Re1 106.03(8)
C7 S3 Re1 102.31(9)
C7 S3 Re2 110.13(9)
Re1 S3 Re2 100.65(2)
C9 S4 Re2 106.16(9)
C11 S5 C10 101.67(12)
C11 S5 Re2 102.43(8)
C10 S5 Re2 101.55(8)
C12 S6 Re2 106.82(8)
O1 C1 Re1 177.2(3)
O2 C2 Re1 177.9(2)
O3 C3 Re1 178.4(3)
C5 C4 S1 115.04(17)
C5 C4 H4A 108.5
S1 C4 H4A 108.5
C5 C4 H4B 108.5
S1 C4 H4B 108.5
H4A C4 H4B 107.5
C4 C5 S2 115.06(18)
C4 C5 H5A 108.5
S2 C5 H5A 108.5
C4 C5 H5B 108.5
S2 C5 H5B 108.5
H5A C5 H5B 107.5
C7 C6 S2 111.78(18)
C7 C6 H6A 109.3
S2 C6 H6A 109.3
C7 C6 H6B 109.3
S2 C6 H6B 109.3
H6A C6 H6B 107.9
C6 C7 S3 114.65(17)
C6 C7 H7A 108.6
S3 C7 H7A 108.6
C6 C7 H7B 108.6
S3 C7 H7B 108.6
H7A C7 H7B 107.6
O4 C8 Re2 177.0(2)
C10 C9 S4 112.01(18)
C10 C9 H9A 109.2
S4 C9 H9A 109.2
C10 C9 H9B 109.2
S4 C9 H9B 109.2
H9A C9 H9B 107.9
C9 C10 S5 109.66(17)
C9 C10 H10A 109.7
S5 C10 H10A 109.7
C9 C10 H10B 109.7
S5 C10 H10B 109.7
H10A C10 H10B 108.2
C12 C11 S5 113.42(17)
C12 C11 H11A 108.9
S5 C11 H11A 108.9
C12 C11 H11B 108.9
S5 C11 H11B 108.9
H11A C11 H11B 107.7
C11 C12 S6 114.47(17)
C11 C12 H12A 108.6
S6 C12 H12A 108.6
C11 C12 H12B 108.6
S6 C12 H12B 108.6
H12A C12 H12B 107.6

loop_
_geom_bond_atom_site_label_1
_geom_bond_atom_site_label_2
_geom_bond_distance
Re1 C1 1.919(3)
Re1 C3 1.924(3)
Re1 C2 1.937(3)
Re1 S2 2.4469(6)
Re1 S3 2.4691(6)
Re1 S1 2.4754(6)
Re2 C8 1.883(2)
Re2 S4 2.2638(7)
Re2 S6 2.2753(6)
Re2 S5 2.4658(6)
Re2 S3 2.5219(6)
Re2 S1 2.5282(6)
S1 C4 1.841(2)
S2 C5 1.818(3)
S2 C6 1.829(3)
S3 C7 1.825(2)
S4 C9 1.825(3)
S5 C11 1.815(3)
S5 C10 1.822(2)
S6 C12 1.829(2)
O1 C1 1.155(3)
O2 C2 1.151(3)
O3 C3 1.155(3)
O4 C8 1.161(3)
C4 C5 1.512(4)
C4 H4A 0.99
C4 H4B 0.99
C5 H5A 0.99
C5 H5B 0.99
C6 C7 1.523(4)
C6 H6A 0.99
C6 H6B 0.99
C7 H7A 0.99
C7 H7B 0.99
C9 C10 1.509(4)
C9 H9A 0.99
C9 H9B 0.99
C10 H10A 0.99
C10 H10B 0.99
C11 C12 1.512(3)
C11 H11A 0.99
C11 H11B 0.99
C12 H12A 0.99
C12 H12B 0.99

loop_
_geom_torsion_atom_site_label_1
_geom_torsion_atom_site_label_2
_geom_torsion_atom_site_label_3
_geom_torsion_atom_site_label_4
_geom_torsion
Re1 S1 C4 C5 9.7(2)
Re2 S1 C4 C5 116.67(18)
S1 C4 C5 S2 -41.9(3)
C6 S2 C5 C4 -58.4(2)
Re1 S2 C5 C4 50.8(2)
C5 S2 C6 C7 137.21(18)
Re1 S2 C6 C7 32.5(2)
S2 C6 C7 S3 -52.5(2)
Re1 S3 C7 C6 43.4(2)
Re2 S3 C7 C6 -62.9(2)
Re2 S4 C9 C10 -40.7(2)
S4 C9 C10 S5 56.5(2)
C11 S5 C10 C9 -147.82(18)
Re2 S5 C10 C9 -42.36(19)
C10 S5 C11 C12 69.8(2)
Re2 S5 C11 C12 -34.97(19)
S5 C11 C12 S6 46.6(2)
Re2 S6 C12 C11 -32.9(2)
